data_7213991
loop_
_publ_author_name
'Woodall, Christopher H.'
'Brayshaw, Simon K.'
'Schiffers, Stefanie'
'Allan, David R.'
'Parsons, Simon'
'Valiente, Rafael'
'Raithby, Paul R.'

_publ_section_title
;
 High-pressure crystallographic and spectroscopic studies on two molecular
 dithienylethene switches
;
_journal_issue 11
_journal_name_full CrystEngComm
_journal_page_first 2119
_journal_paper_doi 10.1039/c3ce41933a
_journal_volume 16
_journal_year 2014
_chemical_formula_moiety 'C17 H14 F6 S2'
_chemical_formula_sum 'C17 H14 F6 S2'
_chemical_formula_weight 396.42
_chemical_name_common DimethylthiopheneDTE
_chemical_name_systematic
;
 1,2-Bis(2,5-dimethylthiophen-3-yl) perfluorocyclopentene
;
_space_group_IT_number 15
_symmetry_cell_setting monoclinic
_symmetry_space_group_name_Hall '-C 2yc'
_symmetry_space_group_name_H-M 'C 1 2/c 1'
_atom_sites_solution_hydrogens geom
_atom_sites_solution_primary direct
_atom_sites_solution_secondary difmap
_audit_creation_method SHELXL-97
_cell_angle_alpha 90.00
_cell_angle_beta 117.9(2)
_cell_angle_gamma 90.00
_cell_formula_units_Z 4
_cell_length_a 17.874(8)
_cell_length_b 8.3360(7)
_cell_length_c 10.524(13)
_cell_measurement_reflns_used 724
_cell_measurement_temperature 293
_cell_measurement_theta_max 28.2743
_cell_measurement_theta_min 2.6647
_cell_volume 1386(3)
_computing_cell_refinement
;
CrysAlisPro, Oxford Diffraction Ltd.,
Version 1.171.34.9 (release 08-12-2009 CrysAlis171 .NET)
(compiled Dec  8 2009,17:31:18)
;
_computing_data_collection
;
CrysAlisPro, Oxford Diffraction Ltd.,
Version 1.171.34.9 (release 08-12-2009 CrysAlis171 .NET)
(compiled Dec  8 2009,17:31:18)
;
_computing_data_reduction
;
CrysAlisPro, Oxford Diffraction Ltd.,
Version 1.171.34.9 (release 08-12-2009 CrysAlis171 .NET)
(compiled Dec  8 2009,17:31:18)
;
_computing_structure_refinement 'SHELXL-97 (Sheldrick, 1997)'
_computing_structure_solution 'SIR92 (Altomare et al., 1994)'
_diffrn_ambient_temperature 293
_diffrn_measured_fraction_theta_full 0.299
_diffrn_measured_fraction_theta_max 0.299
_diffrn_measurement_device
;
CrystalLogic Kappa (3 circle)
;
_diffrn_measurement_device_type
;
Rigaku Saturn724+ (2x2 bin mode)
;
_diffrn_measurement_method \w
_diffrn_radiation_monochromator Synchrotron
_diffrn_radiation_type synchrotron
_diffrn_radiation_wavelength 0.6889
_diffrn_reflns_av_R_equivalents 0.0851
_diffrn_reflns_av_sigmaI/netI 0.0759
_diffrn_reflns_limit_h_max 14
_diffrn_reflns_limit_h_min -14
_diffrn_reflns_limit_k_max 10
_diffrn_reflns_limit_k_min -9
_diffrn_reflns_limit_l_max 13
_diffrn_reflns_limit_l_min -13
_diffrn_reflns_number 1864
_diffrn_reflns_theta_full 25.50
_diffrn_reflns_theta_max 25.50
_diffrn_reflns_theta_min 4.50
_exptl_absorpt_coefficient_mu 0.357
_exptl_absorpt_correction_type multi-scan
_exptl_absorpt_process_details
;
CrysAlisPro, Oxford Diffraction Ltd.,
Version 1.171.34.9 (release 08-12-2009 CrysAlis171 .NET)
(compiled Dec  8 2009,17:31:18)
Empirical absorption correction using spherical harmonics,
 implemented in SCALE3 ABSPACK scaling algorithm.
;
_exptl_crystal_colour colourless
_exptl_crystal_density_diffrn 1.900
_exptl_crystal_density_method 'not measured'
_exptl_crystal_description block
_exptl_crystal_F_000 808
_exptl_crystal_size_max 0.12
_exptl_crystal_size_mid 0.11
_exptl_crystal_size_min 0.10
_refine_diff_density_max 0.512
_refine_diff_density_min -0.364
_refine_diff_density_rms 0.072
_refine_ls_extinction_method none
_refine_ls_goodness_of_fit_ref 1.081
_refine_ls_hydrogen_treatment constr
_refine_ls_matrix_type full
_refine_ls_number_parameters 74
_refine_ls_number_reflns 426
_refine_ls_number_restraints 28
_refine_ls_restrained_S_all 1.047
_refine_ls_R_factor_all 0.1031
_refine_ls_R_factor_gt 0.0934
_refine_ls_shift/su_max 0.000
_refine_ls_shift/su_mean 0.000
_refine_ls_structure_factor_coef Fsqd
_refine_ls_weighting_details 'calc w=1/[\s^2^(Fo^2^)+(0.0538P)^2^+1.4525P] where P=(Fo^2^+2Fc^2^)/3'
_refine_ls_weighting_scheme calc
_refine_ls_wR_factor_gt 0.1927
_refine_ls_wR_factor_ref 0.1994
_reflns_number_gt 374
_reflns_number_total 426
_reflns_threshold_expression >2sigma(I)
_cod_data_source_file c3ce41933a.txt
_cod_data_source_block 4.15GPaDimethylthiopheneDTE
_cod_depositor_comments
;
The following automatic conversions were performed:

'_symmetry_cell_setting' value 'Monoclinic' changed to 'monoclinic'
according to
/usr/data/users/saulius/automatic-downloads/current/RSC/lib/dictionaries/cif_core.dic
dictionary named 'cif_core.dic' version 2.4.2 from 2011-04-26.

Automatic conversion script
Id: cif_fix_values 2281 2013-09-26 08:29:07Z andrius 
;
_cod_original_cell_volume 1386.9(8)
_cod_database_code 7213991

loop_
_symmetry_equiv_pos_as_xyz
'x, y, z'
'-x, y, -z+1/2'
'x+1/2, y+1/2, z'
'-x+1/2, y+1/2, -z+1/2'
'-x, -y, -z'
'x, -y, z-1/2'
'-x+1/2, -y+1/2, -z'
'x+1/2, -y+1/2, z-1/2'

loop_
_atom_site_label
_atom_site_type_symbol
_atom_site_fract_x
_atom_site_fract_y
_atom_site_fract_z
_atom_site_U_iso_or_equiv
_atom_site_adp_type
_atom_site_occupancy
_atom_site_symmetry_multiplicity
_atom_site_calc_flag
_atom_site_refinement_flags
_atom_site_disorder_assembly
_atom_site_disorder_group
S1 S 0.3212(5) 0.9855(3) 0.0536(5) 0.038(5) Uani 1 1 d D A .
C1 C 0.4613(7) 0.5930(7) 0.1929(7) 0.0168(19) Uiso 1 1 d D . .
C2A C 0.4376(13) 0.4306(13) 0.1243(14) 0.018(5) Uiso 0.50 1 d PD A 1
C2B C 0.4305(11) 0.4195(16) 0.1550(17) 0.031(6) Uiso 0.50 1 d PD A 2
C3 C 0.5000 0.3172(11) 0.2500 0.022(3) Uiso 1 2 d SD . .
C11 C 0.4295(18) 0.8983(10) 0.3376(17) 0.029(2) Uiso 1 1 d D A .
H11A H 0.4231 0.8070 0.3873 0.044 Uiso 1 1 calc R . .
H11B H 0.3997 0.9882 0.3494 0.044 Uiso 1 1 calc R . .
H11C H 0.4885 0.9243 0.3765 0.044 Uiso 1 1 calc R . .
C12 C 0.3943(13) 0.8604(9) 0.1824(13) 0.022(2) Uiso 1 1 d D . .
C13 C 0.4047(13) 0.7255(8) 0.1171(13) 0.0198(19) Uiso 1 1 d D A .
C14 C 0.3547(18) 0.7257(10) -0.0325(18) 0.029(2) Uiso 1 1 d D . .
H14 H 0.3561 0.6435 -0.0911 0.035 Uiso 1 1 calc R A .
C15 C 0.3040(16) 0.8569(10) -0.0844(16) 0.033(2) Uiso 1 1 d D A .
C16 C 0.240(2) 0.8914(13) -0.237(2) 0.055(3) Uiso 1 1 d . . .
H16A H 0.2537 0.9918 -0.2668 0.083 Uiso 1 1 calc R A .
H16B H 0.1848 0.8972 -0.2449 0.083 Uiso 1 1 calc R . .
H16C H 0.2418 0.8072 -0.2986 0.083 Uiso 1 1 calc R . .
F1A F 0.4527(19) 0.4167(11) 0.011(2) 0.025(3) Uiso 0.50 1 d PD A 1
F2A F 0.3552(17) 0.3912(13) 0.0726(19) 0.042(3) Uiso 0.50 1 d PD A 1
F1B F 0.411(2) 0.3850(12) 0.020(2) 0.036(3) Uiso 0.50 1 d PD A 2
F2B F 0.3602(18) 0.3877(13) 0.165(2) 0.044(3) Uiso 0.50 1 d PD A 2
F3A F 0.5508(16) 0.2643(14) 0.183(2) 0.047(3) Uiso 0.50 1 d PD A -1
F3B F 0.483(2) 0.1900(12) 0.297(2) 0.042(3) Uiso 0.50 1 d PD A -1

loop_
_atom_site_aniso_label
_atom_site_aniso_U_11
_atom_site_aniso_U_22
_atom_site_aniso_U_33
_atom_site_aniso_U_23
_atom_site_aniso_U_13
_atom_site_aniso_U_12
S1 0.050(16) 0.0312(12) 0.040(6) 0.0184(14) 0.029(10) 0.016(2)

loop_
_atom_type_symbol
_atom_type_description
_atom_type_scat_dispersion_real
_atom_type_scat_dispersion_imag
_atom_type_scat_source
C C 0.0029 0.0015 'International Tables Vol C Tables 4.2.6.8 and 6.1.1.4'
H H 0.0000 0.0000 'International Tables Vol C Tables 4.2.6.8 and 6.1.1.4'
F F 0.0165 0.0096 'International Tables Vol C Tables 4.2.6.8 and 6.1.1.4'
S S 0.1188 0.1164 'International Tables Vol C Tables 4.2.6.8 and 6.1.1.4'

loop_
_geom_angle_atom_site_label_1
_geom_angle_atom_site_label_2
_geom_angle_atom_site_label_3
_geom_angle
_geom_angle_site_symmetry_1
_geom_angle_site_symmetry_3
C15 S1 C12 93.3(7) . .
C1 C1 C13 130.6(7) 2_655 .
C1 C1 C2A 111.8(8) 2_655 .
C13 C1 C2A 117.0(9) . .
C1 C1 C2B 109.1(6) 2_655 .
C13 C1 C2B 119.9(10) . .
F2A C2A F1A 104.7(17) . .
F2A C2A C1 115.0(12) . .
F1A C2A C1 112.1(13) . .
F2A C2A C3 113.6(13) . .
F1A C2A C3 109.6(14) . .
C1 C2A C3 102.0(10) . .
F1B C2B F2B 104.8(17) . .
F1B C2B C3 108.9(16) . .
F2B C2B C3 111.2(16) . .
F1B C2B C1 111.5(14) . .
F2B C2B C1 113.8(13) . .
C3 C2B C1 106.7(12) . .
F3B C3 F3B 66.5(14) 2_655 .
F3B C3 C2B 118.2(17) 2_655 2_655
F3B C3 C2B 120.6(14) . 2_655
F3B C3 C2B 120.6(14) 2_655 .
F3B C3 C2B 118.2(17) . .
C2B C3 C2B 108.1(14) 2_655 .
F3B C3 F3A 104.9(13) 2_655 2_655
C2B C3 F3A 111.8(12) 2_655 2_655
C2B C3 F3A 89.1(13) . 2_655
F3B C3 F3A 104.9(13) . .
C2B C3 F3A 89.1(13) 2_655 .
C2B C3 F3A 111.8(12) . .
F3A C3 F3A 144.7(12) 2_655 .
F3B C3 C2A 128.3(16) 2_655 2_655
F3B C3 C2A 112.3(12) . 2_655
C2B C3 C2A 105.4(11) . 2_655
F3A C3 C2A 97.6(10) 2_655 2_655
F3A C3 C2A 103.3(13) . 2_655
F3B C3 C2A 112.3(12) 2_655 .
F3B C3 C2A 128.3(16) . .
C2B C3 C2A 105.4(11) 2_655 .
F3A C3 C2A 103.3(12) 2_655 .
F3A C3 C2A 97.6(10) . .
C2A C3 C2A 106.7(13) 2_655 .
C13 C12 C11 129.6(12) . .
C13 C12 S1 109.4(10) . .
C11 C12 S1 120.7(9) . .
C12 C13 C14 113.3(12) . .
C12 C13 C1 124.6(11) . .
C14 C13 C1 122.1(7) . .
C15 C14 C13 114.0(8) . .
C14 C15 C16 127.8(10) . .
C14 C15 S1 109.9(12) . .
C16 C15 S1 122.3(11) . .

loop_
_geom_bond_atom_site_label_1
_geom_bond_atom_site_label_2
_geom_bond_distance
_geom_bond_site_symmetry_2
S1 C15 1.714(9) .
S1 C12 1.725(15) .
C1 C1 1.34(2) 2_655
C1 C13 1.457(14) .
C1 C2A 1.499(12) .
C1 C2B 1.533(15) .
C2A F2A 1.35(2) .
C2A F1A 1.350(16) .
C2A C3 1.583(12) .
C2B F1B 1.328(16) .
C2B F2B 1.338(19) .
C2B C3 1.452(12) .
C3 F3B 1.268(10) 2_655
C3 F3B 1.268(10) .
C3 C2B 1.452(12) 2_655
C3 F3A 1.454(12) 2_655
C3 F3A 1.454(12) .
C3 C2A 1.583(12) 2_655
C11 C12 1.484(18) .
C12 C13 1.375(10) .
C13 C14 1.40(2) .
C14 C15 1.36(2) .
C15 C16 1.50(3) .

loop_
_geom_torsion_atom_site_label_1
_geom_torsion_atom_site_label_2
_geom_torsion_atom_site_label_3
_geom_torsion_atom_site_label_4
_geom_torsion
_geom_torsion_site_symmetry_1
_geom_torsion_site_symmetry_4
C1 C1 C2A F2A 143.5(13) 2_655 .
C13 C1 C2A F2A -44.6(16) . .
C2B C1 C2A F2A 61(3) . .
C1 C1 C2A F1A -97.1(18) 2_655 .
C13 C1 C2A F1A 75(2) . .
C2B C1 C2A F1A -180(4) . .
C1 C1 C2A C3 20.1(15) 2_655 .
C13 C1 C2A C3 -168.0(9) . .
C2B C1 C2A C3 -63(3) . .
C1 C1 C2B F1B -123.5(18) 2_655 .
C13 C1 C2B F1B 62(2) . .
C2A C1 C2B F1B -21(3) . .
C1 C1 C2B F2B 118.2(16) 2_655 .
C13 C1 C2B F2B -55.9(19) . .
C2A C1 C2B F2B -139(3) . .
C1 C1 C2B C3 -4.8(17) 2_655 .
C13 C1 C2B C3 -178.9(9) . .
C2A C1 C2B C3 98(3) . .
F1B C2B C3 F3B -18(2) . 2_655
F2B C2B C3 F3B 96.6(18) . 2_655
C1 C2B C3 F3B -138.8(14) . 2_655
F1B C2B C3 F3B -96.4(18) . .
F2B C2B C3 F3B 18.6(17) . .
C1 C2B C3 F3B 143.2(11) . .
F1B C2B C3 C2B 122(2) . 2_655
F2B C2B C3 C2B -123.0(17) . 2_655
C1 C2B C3 C2B 1.6(6) . 2_655
F1B C2B C3 F3A -125.2(17) . 2_655
F2B C2B C3 F3A -10.2(14) . 2_655
C1 C2B C3 F3A 114.4(13) . 2_655
F1B C2B C3 F3A 26(2) . .
F2B C2B C3 F3A 140.5(15) . .
C1 C2B C3 F3A -94.9(15) . .
F1B C2B C3 C2A 137.1(16) . 2_655
F2B C2B C3 C2A -107.9(13) . 2_655
C1 C2B C3 C2A 16.7(14) . 2_655
F1B C2B C3 C2A 40(3) . .
F2B C2B C3 C2A 155(4) . .
C1 C2B C3 C2A -80(3) . .
F2A C2A C3 F3B 83.7(17) . 2_655
F1A C2A C3 F3B -33(2) . 2_655
C1 C2A C3 F3B -151.9(15) . 2_655
F2A C2A C3 F3B 6.8(16) . .
F1A C2A C3 F3B -110.0(16) . .
C1 C2A C3 F3B 131.1(12) . .
F2A C2A C3 C2B -146.3(14) . 2_655
F1A C2A C3 C2B 97.0(16) . 2_655
C1 C2A C3 C2B -21.9(14) . 2_655
F2A C2A C3 C2B -44(3) . .
F1A C2A C3 C2B -161(4) . .
C1 C2A C3 C2B 81(3) . .
F2A C2A C3 F3A -28.7(13) . 2_655
F1A C2A C3 F3A -145.5(15) . 2_655
C1 C2A C3 F3A 95.6(13) . 2_655
F2A C2A C3 F3A 122.6(13) . .
F1A C2A C3 F3A 5.8(18) . .
C1 C2A C3 F3A -113.1(13) . .
F2A C2A C3 C2A -131.0(14) . 2_655
F1A C2A C3 C2A 112.2(18) . 2_655
C1 C2A C3 C2A -6.7(6) . 2_655
C15 S1 C12 C13 0.9(13) . .
C15 S1 C12 C11 -173.6(14) . .
C11 C12 C13 C14 174.0(17) . .
S1 C12 C13 C14 0.2(18) . .
C11 C12 C13 C1 -6(3) . .
S1 C12 C13 C1 -179.6(11) . .
C1 C1 C13 C12 -38(2) 2_655 .
C2A C1 C13 C12 152.0(16) . .
C2B C1 C13 C12 134.7(17) . .
C1 C1 C13 C14 142.4(16) 2_655 .
C2A C1 C13 C14 -27.7(19) . .
C2B C1 C13 C14 -45.0(19) . .
C12 C13 C14 C15 -1(2) . .
C1 C13 C14 C15 178.3(14) . .
C13 C14 C15 C16 -177.1(18) . .
C13 C14 C15 S1 2(2) . .
C12 S1 C15 C14 -1.7(14) . .
C12 S1 C15 C16 177.5(17) . .
